data_7017725
loop_
_publ_author_name
'Jess, Inke'
'Boeckmann, Jan'
'N\"ather, Christian'

_publ_section_title
;
 New cadmium thio- and selenocyanato coordination compounds: structural
 snapshots on the reaction pathway to more condensed anionic networks.
;
_journal_issue 1
_journal_name_full 'Dalton transactions (Cambridge, England : 2003)'
_journal_page_first 228
_journal_page_last 236
_journal_paper_doi 10.1039/c1dt11377a
_journal_volume 41
_journal_year 2012
_chemical_formula_moiety 'C16 H12 Cd2 N10 S4'
_chemical_formula_sum 'C16 H12 Cd2 N10 S4'
_chemical_formula_weight 697.40
_chemical_name_systematic
;
?
;
_space_group_IT_number 18
_symmetry_cell_setting orthorhombic
_symmetry_space_group_name_Hall 'P 2 2ab'
_symmetry_space_group_name_H-M 'P 21 21 2'
_atom_sites_solution_hydrogens geom
_atom_sites_solution_primary direct
_atom_sites_solution_secondary difmap
_audit_creation_method SHELXL-97
_cell_angle_alpha 90.00
_cell_angle_beta 90.00
_cell_angle_gamma 90.00
_cell_formula_units_Z 2
_cell_length_a 11.2398(6)
_cell_length_b 14.8326(7)
_cell_length_c 7.3449(4)
_cell_measurement_temperature 293(2)
_cell_volume 1224.51(11)
_computing_structure_refinement 'SHELXL-97 (Sheldrick, 1997)'
_computing_structure_solution 'SHELXS-97 (Sheldrick, 1990)'
_diffrn_ambient_temperature 293(2)
_diffrn_measured_fraction_theta_full 0.997
_diffrn_measured_fraction_theta_max 0.997
_diffrn_radiation_monochromator graphite
_diffrn_radiation_source 'fine-focus sealed tube'
_diffrn_radiation_type MoK\a
_diffrn_radiation_wavelength 0.71073
_diffrn_reflns_av_R_equivalents 0.0456
_diffrn_reflns_av_sigmaI/netI 0.0453
_diffrn_reflns_limit_h_max 13
_diffrn_reflns_limit_h_min -13
_diffrn_reflns_limit_k_max 17
_diffrn_reflns_limit_k_min -14
_diffrn_reflns_limit_l_max 8
_diffrn_reflns_limit_l_min -8
_diffrn_reflns_number 6607
_diffrn_reflns_theta_full 25.10
_diffrn_reflns_theta_max 25.10
_diffrn_reflns_theta_min 2.27
_exptl_absorpt_coefficient_mu 2.103
_exptl_absorpt_correction_T_max 0.524
_exptl_absorpt_correction_T_min 0.361
_exptl_absorpt_correction_type numerical
_exptl_absorpt_process_details 'X-Shape and X-Red32 (STOE, 2008)'
_exptl_crystal_density_diffrn 1.891
_exptl_crystal_density_method 'not measured'
_exptl_crystal_F_000 676
_exptl_crystal_size_max 0.5
_exptl_crystal_size_mid 0.4
_exptl_crystal_size_min 0.3
_refine_diff_density_max 0.627
_refine_diff_density_min -0.629
_refine_diff_density_rms 0.080
_refine_ls_abs_structure_details 'Flack H D (1983), Acta Cryst. A39, 876-881'
_refine_ls_abs_structure_Flack 0.01(5)
_refine_ls_extinction_method none
_refine_ls_goodness_of_fit_ref 1.148
_refine_ls_hydrogen_treatment constr
_refine_ls_matrix_type full
_refine_ls_number_parameters 146
_refine_ls_number_reflns 2180
_refine_ls_number_restraints 0
_refine_ls_restrained_S_all 1.148
_refine_ls_R_factor_all 0.0524
_refine_ls_R_factor_gt 0.0414
_refine_ls_shift/su_max 0.001
_refine_ls_shift/su_mean 0.000
_refine_ls_structure_factor_coef Fsqd
_refine_ls_weighting_details 'calc w=1/[\s^2^(Fo^2^)+(0.0237P)^2^+0.0000P] where P=(Fo^2^+2Fc^2^)/3'
_refine_ls_weighting_scheme calc
_refine_ls_wR_factor_gt 0.0625
_refine_ls_wR_factor_ref 0.0647
_reflns_number_gt 1896
_reflns_number_total 2180
_reflns_threshold_expression >2sigma(I)
_cod_data_source_file c1dt11377a.txt
_cod_data_source_block cd77
_cod_database_code 7017725

loop_
_symmetry_equiv_pos_as_xyz
'x, y, z'
'-x, -y, z'
'-x+1/2, y+1/2, -z'
'x+1/2, -y+1/2, -z'

loop_
_atom_site_label
_atom_site_type_symbol
_atom_site_fract_x
_atom_site_fract_y
_atom_site_fract_z
_atom_site_U_iso_or_equiv
_atom_site_adp_type
_atom_site_occupancy
_atom_site_symmetry_multiplicity
_atom_site_calc_flag
_atom_site_refinement_flags
Cd1 Cd 0.54982(4) 0.28012(3) 0.45093(7) 0.04685(13) Uani 1 1 d .
S1 S 0.70539(17) 0.36597(15) 0.2262(3) 0.0645(6) Uani 1 1 d .
N1 N 0.9110(4) 0.2845(5) 0.3631(8) 0.0606(15) Uani 1 1 d .
C1 C 0.8268(6) 0.3186(4) 0.3075(9) 0.0454(15) Uani 1 1 d .
S2 S 0.89756(17) 0.18410(17) 0.8194(3) 0.0721(6) Uani 1 1 d .
N2 N 0.6895(5) 0.2558(4) 0.6780(9) 0.0624(18) Uani 1 1 d .
C2 C 0.7759(6) 0.2264(6) 0.7345(8) 0.0504(15) Uani 1 1 d .
N11 N 0.5118(5) 0.4207(4) 0.6035(7) 0.0497(14) Uani 1 1 d .
C11 C 0.5000 0.5000 0.5205(13) 0.052(2) Uani 1 2 d S
H11 H 0.5000 0.5000 0.3939 0.063 Uiso 1 2 calc SR
C12 C 0.5097(7) 0.4218(5) 0.7828(10) 0.066(2) Uani 1 1 d .
H12 H 0.5149 0.3678 0.8464 0.079 Uiso 1 1 calc R
C13 C 0.5000 0.5000 0.8759(16) 0.084(4) Uani 1 2 d S
H13 H 0.5000 0.5000 1.0026 0.101 Uiso 1 2 calc SR
N21 N 0.6093(5) 0.1415(4) 0.3227(10) 0.0650(17) Uani 1 1 d .
N22 N 0.6469(11) 0.0519(7) 0.0589(18) 0.146(4) Uani 1 1 d .
C21 C 0.6170(9) 0.1299(7) 0.1436(15) 0.100(3) Uani 1 1 d .
H21 H 0.6004 0.1794 0.0702 0.120 Uiso 1 1 calc R
C22 C 0.6685(12) -0.0173(8) 0.178(3) 0.124(5) Uani 1 1 d .
H22 H 0.6867 -0.0736 0.1301 0.148 Uiso 1 1 calc R
C23 C 0.6654(11) -0.0096(6) 0.3555(19) 0.097(3) Uani 1 1 d .
H23 H 0.6844 -0.0576 0.4317 0.116 Uiso 1 1 calc R
C24 C 0.6337(8) 0.0699(6) 0.4211(15) 0.087(3) Uani 1 1 d .
H24 H 0.6284 0.0756 0.5469 0.104 Uiso 1 1 calc R

loop_
_atom_site_aniso_label
_atom_site_aniso_U_11
_atom_site_aniso_U_22
_atom_site_aniso_U_33
_atom_site_aniso_U_23
_atom_site_aniso_U_13
_atom_site_aniso_U_12
Cd1 0.0447(2) 0.0455(2) 0.0504(2) 0.0015(3) 0.0039(3) 0.0036(3)
S1 0.0497(10) 0.0757(14) 0.0682(14) 0.0302(11) 0.0044(9) 0.0073(9)
N1 0.048(3) 0.071(4) 0.063(3) 0.016(4) -0.002(2) 0.011(3)
C1 0.046(4) 0.046(4) 0.044(4) 0.006(3) 0.006(3) -0.003(3)
S2 0.0543(10) 0.1060(18) 0.0561(12) 0.0273(11) -0.0002(9) 0.0144(10)
N2 0.054(3) 0.075(5) 0.057(4) 0.011(3) 0.000(3) 0.005(3)
C2 0.053(4) 0.057(4) 0.042(4) 0.003(4) 0.004(3) -0.005(4)
N11 0.060(3) 0.051(3) 0.039(3) 0.001(2) 0.005(2) 0.000(2)
C11 0.078(6) 0.044(5) 0.035(5) 0.000 0.000 0.009(4)
C12 0.096(6) 0.046(4) 0.057(5) 0.008(4) 0.014(4) 0.014(4)
C13 0.137(12) 0.067(8) 0.048(6) 0.000 0.000 0.017(7)
N21 0.074(4) 0.047(4) 0.074(5) 0.007(3) 0.019(4) 0.000(3)
N22 0.196(10) 0.096(7) 0.145(9) -0.039(8) 0.085(9) -0.014(7)
C21 0.137(9) 0.071(6) 0.093(7) -0.004(6) 0.043(6) -0.003(6)
C22 0.120(9) 0.067(8) 0.183(15) -0.028(9) 0.048(11) 0.005(7)
C23 0.115(8) 0.041(5) 0.135(9) 0.001(6) 0.002(8) 0.027(5)
C24 0.100(6) 0.067(6) 0.093(7) 0.001(6) 0.007(6) 0.009(5)

loop_
_atom_type_symbol
_atom_type_description
_atom_type_scat_dispersion_real
_atom_type_scat_dispersion_imag
_atom_type_scat_source
C C 0.0033 0.0016 'International Tables Vol C Tables 4.2.6.8 and 6.1.1.4'
H H 0.0000 0.0000 'International Tables Vol C Tables 4.2.6.8 and 6.1.1.4'
N N 0.0061 0.0033 'International Tables Vol C Tables 4.2.6.8 and 6.1.1.4'
S S 0.1246 0.1234 'International Tables Vol C Tables 4.2.6.8 and 6.1.1.4'
Cd Cd -0.8075 1.2024 'International Tables Vol C Tables 4.2.6.8 and 6.1.1.4'

loop_
_geom_angle_atom_site_label_1
_geom_angle_atom_site_label_2
_geom_angle_atom_site_label_3
_geom_angle
_geom_angle_site_symmetry_1
_geom_angle_site_symmetry_3
N1 Cd1 N2 88.11(18) 4_456 .
N1 Cd1 N21 93.8(2) 4_456 .
N2 Cd1 N21 87.7(2) . .
N1 Cd1 N11 87.9(2) 4_456 .
N2 Cd1 N11 85.4(2) . .
N21 Cd1 N11 172.8(2) . .
N1 Cd1 S2 95.18(14) 4_456 4_456
N2 Cd1 S2 176.49(15) . 4_456
N21 Cd1 S2 93.32(18) . 4_456
N11 Cd1 S2 93.45(13) . 4_456
N1 Cd1 S1 176.36(18) 4_456 .
N2 Cd1 S1 94.24(15) . .
N21 Cd1 S1 89.07(16) . .
N11 Cd1 S1 89.48(13) . .
S2 Cd1 S1 82.41(6) 4_456 .
C1 S1 Cd1 96.5(2) . .
C1 N1 Cd1 163.8(5) . 4_556
N1 C1 S1 179.1(7) . .
C2 S2 Cd1 100.2(2) . 4_556
C2 N2 Cd1 153.7(6) . .
N2 C2 S2 178.8(6) . .
C12 N11 C11 116.4(7) . .
C12 N11 Cd1 118.7(5) . .
C11 N11 Cd1 124.7(5) . .
N11 C11 N11 125.5(9) . 2_665
N11 C12 C13 121.2(8) . .
C12 C13 C12 119.1(11) . 2_665
C24 N21 C21 115.2(8) . .
C24 N21 Cd1 123.0(6) . .
C21 N21 Cd1 121.8(6) . .
C21 N22 C22 112.8(11) . .
N21 C21 N22 125.5(11) . .
C23 C22 N22 124.5(11) . .
C22 C23 C24 116.6(11) . .
N21 C24 C23 125.2(10) . .

loop_
_geom_bond_atom_site_label_1
_geom_bond_atom_site_label_2
_geom_bond_distance
_geom_bond_site_symmetry_2
Cd1 N1 2.284(6) 4_456
Cd1 N2 2.319(6) .
Cd1 N21 2.358(6) .
Cd1 N11 2.406(5) .
Cd1 S2 2.674(2) 4_456
Cd1 S1 2.7210(19) .
S1 C1 1.647(7) .
N1 C1 1.149(8) .
N1 Cd1 2.284(6) 4_556
S2 C2 1.628(7) .
S2 Cd1 2.674(2) 4_556
N2 C2 1.142(8) .
N11 C12 1.317(9) .
N11 C11 1.331(7) .
C11 N11 1.331(7) 2_665
C12 C13 1.351(9) .
C13 C12 1.351(9) 2_665
N21 C24 1.313(10) .
N21 C21 1.329(11) .
N22 C21 1.356(13) .
N22 C22 1.372(17) .
C22 C23 1.306(16) .
C23 C24 1.323(12) .
